data_4124392
loop_
_publ_author_name
'Normand, Adrien T.'
'Daniliuc, Constantin G.'
'Wibbeling, Birgit'
'Kehr, Gerald'
'Le Gendre, Pierre'
'Erker, Gerhard'

_publ_section_title
;
 Phosphido- and Amidozirconocene Cation-Based Frustrated Lewis Pair
 Chemistry.
;
_journal_name_full 'Journal of the American Chemical Society'
_journal_page_first 150811081316009
_journal_paper_doi 10.1021/jacs.5b06551
_journal_year 2015
_chemical_formula_sum 'C23 H23 N Zr'
_chemical_formula_weight 404.64
_space_group_crystal_system monoclinic
_space_group_IT_number 14
_space_group_name_Hall '-P 2ybc'
_space_group_name_H-M_alt 'P 1 21/c 1'
_symmetry_space_group_name_Hall '-P 2ybc'
_symmetry_space_group_name_H-M 'P 1 21/c 1'
_atom_sites_solution_hydrogens geom
_cell_angle_alpha 90
_cell_angle_beta 94.7090(10)
_cell_angle_gamma 90
_cell_formula_units_Z 4
_cell_length_a 8.4526(2)
_cell_length_b 17.7543(5)
_cell_length_c 12.2784(3)
_cell_measurement_reflns_used 9924
_cell_measurement_temperature 104.(2)
_cell_measurement_theta_max 25.3512
_cell_measurement_theta_min 2.4177
_cell_volume 1836.40(8)
_computing_cell_refinement 'SAINT V8.34A (Bruker AXS Inc., 2013)'
_computing_data_collection
;
APEX2 v.2014.1-1 (Bruker AXS Inc., 2014)
;
_computing_data_reduction 'SAINT V8.34A (Bruker AXS Inc., 2013)'
_computing_molecular_graphics 'XP (Sheldrick, 2014)'
_computing_publication_material 'SHELXL-2014 (Sheldrick, 2014)'
_computing_structure_refinement 'SHELXL-2014/7 (Sheldrick, 2014)'
_computing_structure_solution 'SHELXL-2014 (Sheldrick, 2014)'
_diffrn_ambient_temperature 104.(2)
_diffrn_detector_area_resol_mean 10.4167
_diffrn_measured_fraction_theta_full 0.994
_diffrn_measured_fraction_theta_max 0.994
_diffrn_measurement_device_type 'Bruker D8 Venture PHOTON 100 CMOS'
_diffrn_measurement_method 'omega and phi scans'
_diffrn_radiation_monochromator 'MX mirror'
_diffrn_radiation_type 'Mo K\a'
_diffrn_radiation_wavelength 0.71073
_diffrn_reflns_av_R_equivalents 0.0298
_diffrn_reflns_av_unetI/netI 0.0194
_diffrn_reflns_limit_h_max 10
_diffrn_reflns_limit_h_min -10
_diffrn_reflns_limit_k_max 21
_diffrn_reflns_limit_k_min -21
_diffrn_reflns_limit_l_max 14
_diffrn_reflns_limit_l_min -13
_diffrn_reflns_number 20735
_diffrn_reflns_theta_full 25.40
_diffrn_reflns_theta_max 25.40
_diffrn_reflns_theta_min 2.68
_diffrn_source 'Mo ImS'
_diffrn_source_type 'micro focus tube'
_exptl_absorpt_coefficient_mu 0.603
_exptl_absorpt_correction_T_max 0.96
_exptl_absorpt_correction_T_min 0.91
_exptl_absorpt_correction_type multi-scan
_exptl_absorpt_process_details
;
Bruker AXS (2014). SADABS, Version 2014/2, Bruker AXS Inc., Madison, Wisconsin,
USA.
;
_exptl_crystal_colour yellow
_exptl_crystal_density_diffrn 1.464
_exptl_crystal_density_method 'not measured'
_exptl_crystal_description prism
_exptl_crystal_F_000 832
_exptl_crystal_size_max 0.187
_exptl_crystal_size_mid 0.138
_exptl_crystal_size_min 0.074
_refine_diff_density_max 0.254
_refine_diff_density_min -0.408
_refine_ls_extinction_method none
_refine_ls_goodness_of_fit_ref 1.067
_refine_ls_hydrogen_treatment constr
_refine_ls_matrix_type full
_refine_ls_number_parameters 227
_refine_ls_number_reflns 3366
_refine_ls_number_restraints 0
_refine_ls_restrained_S_all 1.067
_refine_ls_R_factor_all 0.0283
_refine_ls_R_factor_gt 0.0208
_refine_ls_shift/su_max 0.002
_refine_ls_shift/su_mean 0.000
_refine_ls_structure_factor_coef Fsqd
_refine_ls_weighting_details 'w=1/[\s^2^(Fo^2^)+(0.0225P)^2^+0.9295P] where P=(Fo^2^+2Fc^2^)/3'
_refine_ls_weighting_scheme calc
_refine_ls_wR_factor_gt 0.0486
_refine_ls_wR_factor_ref 0.0516
_reflns_number_gt 2851
_reflns_number_total 3366
_reflns_threshold_expression 'I > 2\s(I)'
_cod_data_source_file ja5b06551_si_002.cif
_cod_data_source_block erk7888
_cod_database_code 4124392

loop_
_space_group_symop_operation_xyz
'x, y, z'
'-x, y+1/2, -z+1/2'
'-x, -y, -z'
'x, -y-1/2, z-1/2'

loop_
_atom_site_type_symbol
_atom_site_label
_atom_site_fract_x
_atom_site_fract_y
_atom_site_fract_z
_atom_site_U_iso_or_equiv
_atom_site_adp_type
_atom_site_calc_flag
_atom_site_refinement_flags_adp
_atom_site_refinement_flags_posn
_atom_site_occupancy
Zr Zr1 0.33146(2) 0.50032(2) 0.25855(2) 0.00941(6) Uani d . . 1
N N1 0.40205(16) 0.61391(8) 0.30371(11) 0.0117(3) Uani d . . 1
C C1 0.1241(2) 0.44853(11) 0.11880(16) 0.0247(4) Uani d . . 1
H H1 0.1479 0.4045 0.0793 0.03 Uiso calc U R 1
C C2 0.0511(2) 0.45063(11) 0.21692(17) 0.0270(5) Uani d . . 1
H H2 0.0187 0.4082 0.2566 0.032 Uiso calc U R 1
C C3 0.0340(2) 0.52682(12) 0.24658(17) 0.0237(4) Uani d . . 1
H H3 -0.0123 0.5446 0.3096 0.028 Uiso calc U R 1
C C4 0.0971(2) 0.57146(10) 0.16708(15) 0.0202(4) Uani d . . 1
H H4 0.0996 0.625 0.1661 0.024 Uiso calc U R 1
C C5 0.1562(2) 0.52364(11) 0.08869(15) 0.0209(4) Uani d . . 1
H H5 0.2083 0.539 0.0267 0.025 Uiso calc U R 1
C C6 0.4981(2) 0.43681(10) 0.12443(14) 0.0179(4) Uani d . . 1
H H6 0.4594 0.4368 0.0496 0.022 Uiso calc U R 1
C C7 0.4642(2) 0.38226(10) 0.20273(14) 0.0178(4) Uani d . . 1
H H7 0.3979 0.3394 0.1901 0.021 Uiso calc U R 1
C C8 0.5464(2) 0.40256(10) 0.30298(14) 0.0172(4) Uani d . . 1
H H8 0.5466 0.3753 0.3696 0.021 Uiso calc U R 1
C C9 0.6280(2) 0.47022(10) 0.28709(14) 0.0153(4) Uani d . . 1
H H9 0.6915 0.4971 0.3414 0.018 Uiso calc U R 1
C C10 0.5990(2) 0.49130(9) 0.17628(14) 0.0155(4) Uani d . . 1
H H10 0.6402 0.5345 0.1428 0.019 Uiso calc U R 1
C C31 0.30484(19) 0.66345(9) 0.35893(13) 0.0124(3) Uani d . . 1
C C32 0.2229(2) 0.63704(10) 0.44581(14) 0.0178(4) Uani d . . 1
H H32 0.2336 0.5858 0.4675 0.021 Uiso calc U R 1
C C33 0.1262(2) 0.68449(11) 0.50080(15) 0.0229(4) Uani d . . 1
H H33 0.07 0.665 0.5585 0.027 Uiso calc U R 1
C C34 0.1103(2) 0.75997(10) 0.47275(15) 0.0204(4) Uani d . . 1
H H34 0.0447 0.7924 0.511 0.025 Uiso calc U R 1
C C35 0.1921(2) 0.78707(10) 0.38789(15) 0.0183(4) Uani d . . 1
H H35 0.1836 0.8388 0.3684 0.022 Uiso calc U R 1
C C36 0.2861(2) 0.73993(9) 0.33103(14) 0.0159(4) Uani d . . 1
H H36 0.3391 0.7596 0.2719 0.019 Uiso calc U R 1
C C21 0.52394(19) 0.65251(9) 0.25052(14) 0.0120(3) Uani d . . 1
C C22 0.4982(2) 0.67591(10) 0.14215(14) 0.0174(4) Uani d . . 1
H H22 0.3989 0.6661 0.1026 0.021 Uiso calc U R 1
C C23 0.6161(2) 0.71336(10) 0.09139(15) 0.0239(4) Uani d . . 1
H H23 0.5971 0.7295 0.0177 0.029 Uiso calc U R 1
C C24 0.7615(2) 0.72718(10) 0.14834(18) 0.0277(5) Uani d . . 1
H H24 0.8426 0.7526 0.1136 0.033 Uiso calc U R 1
C C25 0.7889(2) 0.70400(10) 0.25608(17) 0.0235(4) Uani d . . 1
H H25 0.8888 0.7133 0.295 0.028 Uiso calc U R 1
C C26 0.6702(2) 0.66710(9) 0.30731(15) 0.0165(4) Uani d . . 1
H H26 0.689 0.6518 0.3814 0.02 Uiso calc U R 1
C C11 0.2759(2) 0.44517(10) 0.42147(13) 0.0163(4) Uani d . . 1
H H11A 0.362 0.4561 0.4776 0.024 Uiso calc U R 1
H H11B 0.266 0.3906 0.4116 0.024 Uiso calc U R 1
H H11C 0.176 0.4655 0.4443 0.024 Uiso calc U R 1

loop_
_atom_site_aniso_label
_atom_site_aniso_U_11
_atom_site_aniso_U_22
_atom_site_aniso_U_33
_atom_site_aniso_U_12
_atom_site_aniso_U_13
_atom_site_aniso_U_23
Zr1 0.00969(9) 0.00821(9) 0.01016(9) -0.00047(6) -0.00029(6) 0.00006(6)
N1 0.0119(7) 0.0105(7) 0.0129(7) -0.0005(6) 0.0026(6) -0.0003(6)
C1 0.0199(10) 0.0245(10) 0.0272(10) -0.0015(8) -0.0131(8) -0.0075(8)
C2 0.0155(9) 0.0284(11) 0.0352(11) -0.0113(8) -0.0085(8) 0.0062(9)
C3 0.0088(9) 0.0344(11) 0.0277(10) 0.0007(8) 0.0000(7) -0.0010(9)
C4 0.0118(9) 0.0203(10) 0.0270(10) 0.0032(7) -0.0072(7) 0.0024(8)
C5 0.0157(9) 0.0294(10) 0.0161(9) 0.0013(8) -0.0075(7) 0.0022(8)
C6 0.0206(9) 0.0199(9) 0.0133(8) 0.0054(7) 0.0014(7) -0.0045(7)
C7 0.0185(9) 0.0104(8) 0.0245(10) 0.0032(7) 0.0014(7) -0.0037(7)
C8 0.0178(9) 0.0158(9) 0.0180(9) 0.0078(7) 0.0025(7) 0.0031(7)
C9 0.0113(8) 0.0179(9) 0.0165(9) 0.0039(7) 0.0001(7) -0.0032(7)
C10 0.0150(8) 0.0147(9) 0.0176(9) 0.0037(7) 0.0066(7) -0.0002(7)
C31 0.0116(8) 0.0115(8) 0.0136(8) -0.0013(6) -0.0015(6) -0.0022(7)
C32 0.0236(9) 0.0128(9) 0.0173(9) 0.0009(7) 0.0042(7) 0.0016(7)
C33 0.0268(10) 0.0253(10) 0.0181(9) 0.0014(8) 0.0109(8) 0.0001(8)
C34 0.0187(9) 0.0190(9) 0.0240(10) 0.0031(7) 0.0039(8) -0.0073(8)
C35 0.0161(9) 0.0107(9) 0.0279(10) 0.0000(7) 0.0001(8) -0.0016(7)
C36 0.0150(8) 0.0132(9) 0.0196(9) -0.0019(7) 0.0021(7) 0.0006(7)
C21 0.0141(8) 0.0066(8) 0.0159(8) 0.0002(6) 0.0045(7) -0.0024(7)
C22 0.0228(9) 0.0122(8) 0.0173(9) 0.0008(7) 0.0030(7) -0.0011(7)
C23 0.0388(12) 0.0136(9) 0.0215(10) 0.0025(8) 0.0147(9) 0.0026(7)
C24 0.0267(11) 0.0137(9) 0.0462(13) -0.0012(8) 0.0251(10) 0.0006(9)
C25 0.0135(9) 0.0147(9) 0.0429(12) -0.0002(7) 0.0051(8) -0.0043(8)
C26 0.0167(9) 0.0121(8) 0.0208(9) 0.0018(7) 0.0015(7) -0.0018(7)
C11 0.0228(9) 0.0110(8) 0.0155(9) -0.0015(7) 0.0037(7) 0.0016(7)

loop_
_atom_type_symbol
_atom_type_description
_atom_type_scat_dispersion_real
_atom_type_scat_dispersion_imag
_atom_type_scat_source
C C 0.0033 0.0016 'International Tables Vol C Tables 4.2.6.8 and 6.1.1.4'
H H 0.0000 0.0000 'International Tables Vol C Tables 4.2.6.8 and 6.1.1.4'
N N 0.0061 0.0033 'International Tables Vol C Tables 4.2.6.8 and 6.1.1.4'
Zr Zr -2.9673 0.5597 'International Tables Vol C Tables 4.2.6.8 and 6.1.1.4'

loop_
_geom_angle_atom_site_label_1
_geom_angle_atom_site_label_2
_geom_angle_atom_site_label_3
_geom_angle
N1 Zr1 C11 104.17(6)
N1 Zr1 C5 101.08(6)
C11 Zr1 C5 130.25(6)
N1 Zr1 C7 137.02(5)
C11 Zr1 C7 90.56(6)
C5 Zr1 C7 99.16(6)
N1 Zr1 C6 115.32(5)
C11 Zr1 C6 122.73(6)
C5 Zr1 C6 81.55(6)
C7 Zr1 C6 32.64(6)
N1 Zr1 C1 132.51(6)
C11 Zr1 C1 104.78(6)
C5 Zr1 C1 32.80(6)
C7 Zr1 C1 79.08(6)
C6 Zr1 C1 77.69(6)
N1 Zr1 C4 80.67(5)
C11 Zr1 C4 112.84(6)
C5 Zr1 C4 32.48(6)
C7 Zr1 C4 130.46(6)
C6 Zr1 C4 113.08(6)
C1 Zr1 C4 53.55(6)
N1 Zr1 C8 113.89(5)
C11 Zr1 C8 73.56(6)
C5 Zr1 C8 131.23(6)
C7 Zr1 C8 32.47(5)
C6 Zr1 C8 53.56(6)
C1 Zr1 C8 109.98(6)
C4 Zr1 C8 162.90(6)
N1 Zr1 C2 127.48(6)
C11 Zr1 C2 76.96(6)
C5 Zr1 C2 53.76(6)
C7 Zr1 C2 94.93(6)
C6 Zr1 C2 105.97(6)
C1 Zr1 C2 32.05(6)
C4 Zr1 C2 53.23(6)
C8 Zr1 C2 116.41(6)
N1 Zr1 C3 95.32(6)
C11 Zr1 C3 81.87(6)
C5 Zr1 C3 53.53(6)
C7 Zr1 C3 126.98(6)
C6 Zr1 C3 130.25(6)
C1 Zr1 C3 53.24(7)
C4 Zr1 C3 31.90(6)
C8 Zr1 C3 145.39(6)
C2 Zr1 C3 32.19(7)
N1 Zr1 C10 85.72(5)
C11 Zr1 C10 124.41(6)
C5 Zr1 C10 99.44(6)
C7 Zr1 C10 53.66(6)
C6 Zr1 C10 32.17(6)
C1 Zr1 C10 107.22(6)
C4 Zr1 C10 122.75(6)
C8 Zr1 C10 53.25(6)
C2 Zr1 C10 137.67(6)
C3 Zr1 C10 152.71(6)
N1 Zr1 C9 85.02(5)
C11 Zr1 C9 93.41(6)
C5 Zr1 C9 131.13(6)
C7 Zr1 C9 53.53(6)
C6 Zr1 C9 53.29(6)
C1 Zr1 C9 129.42(6)
C4 Zr1 C9 152.45(6)
C8 Zr1 C9 32.04(6)
C2 Zr1 C9 147.35(6)
C3 Zr1 C9 175.20(6)
C10 Zr1 C9 32.08(6)
C31 N1 C21 112.81(13)
C31 N1 Zr1 122.95(10)
C21 N1 Zr1 121.38(10)
C2 C1 C5 107.91(17)
C2 C1 Zr1 74.66(10)
C5 C1 Zr1 72.36(10)
C2 C1 H1 126.0
C5 C1 H1 126.0
Zr1 C1 H1 118.8
C1 C2 C3 108.03(18)
C1 C2 Zr1 73.29(10)
C3 C2 Zr1 74.25(10)
C1 C2 H2 126.0
C3 C2 H2 126.0
Zr1 C2 H2 118.4
C4 C3 C2 108.10(17)
C4 C3 Zr1 73.38(10)
C2 C3 Zr1 73.56(10)
C4 C3 H3 126.0
C2 C3 H3 126.0
Zr1 C3 H3 119.0
C3 C4 C5 108.26(17)
C3 C4 Zr1 74.73(10)
C5 C4 Zr1 72.15(10)
C3 C4 H4 125.9
C5 C4 H4 125.9
Zr1 C4 H4 119.1
C4 C5 C1 107.66(17)
C4 C5 Zr1 75.38(10)
C1 C5 Zr1 74.85(10)
C4 C5 H5 126.2
C1 C5 H5 126.2
Zr1 C5 H5 115.8
C10 C6 C7 108.24(15)
C10 C6 Zr1 75.35(10)
C7 C6 Zr1 72.92(9)
C10 C6 H6 125.9
C7 C6 H6 125.9
Zr1 C6 H6 117.8
C8 C7 C6 107.87(16)
C8 C7 Zr1 75.30(10)
C6 C7 Zr1 74.44(10)
C8 C7 H7 126.1
C6 C7 H7 126.1
Zr1 C7 H7 116.3
C9 C8 C7 108.01(15)
C9 C8 Zr1 74.73(10)
C7 C8 Zr1 72.23(9)
C9 C8 H8 126.0
C7 C8 H8 126.0
Zr1 C8 H8 118.9
C8 C9 C10 108.14(15)
C8 C9 Zr1 73.23(10)
C10 C9 Zr1 73.88(9)
C8 C9 H9 125.9
C10 C9 H9 125.9
Zr1 C9 H9 118.8
C6 C10 C9 107.73(15)
C6 C10 Zr1 72.47(10)
C9 C10 Zr1 74.05(9)
C6 C10 H10 126.1
C9 C10 H10 126.1
Zr1 C10 H10 119.2
C32 C31 C36 117.14(15)
C32 C31 N1 120.04(15)
C36 C31 N1 122.82(15)
C33 C32 C31 121.06(16)
C33 C32 H32 119.5
C31 C32 H32 119.5
C32 C33 C34 120.97(17)
C32 C33 H33 119.5
C34 C33 H33 119.5
C35 C34 C33 118.61(16)
C35 C34 H34 120.7
C33 C34 H34 120.7
C36 C35 C34 120.89(16)
C36 C35 H35 119.6
C34 C35 H35 119.6
C35 C36 C31 121.31(16)
C35 C36 H36 119.3
C31 C36 H36 119.3
C26 C21 C22 119.02(16)
C26 C21 N1 120.06(15)
C22 C21 N1 120.93(15)
C23 C22 C21 120.64(17)
C23 C22 H22 119.7
C21 C22 H22 119.7
C24 C23 C22 119.90(18)
C24 C23 H23 120.1
C22 C23 H23 120.1
C23 C24 C25 120.04(17)
C23 C24 H24 120.0
C25 C24 H24 120.0
C24 C25 C26 120.08(17)
C24 C25 H25 120.0
C26 C25 H25 120.0
C25 C26 C21 120.31(17)
C25 C26 H26 119.8
C21 C26 H26 119.8
Zr1 C11 H11A 109.5
Zr1 C11 H11B 109.5
H11A C11 H11B 109.5
Zr1 C11 H11C 109.5
H11A C11 H11C 109.5
H11B C11 H11C 109.5

loop_
_geom_bond_atom_site_label_1
_geom_bond_atom_site_label_2
_geom_bond_distance
Zr1 N1 2.1625(13)
Zr1 C11 2.3097(16)
Zr1 C5 2.4917(17)
Zr1 C7 2.4999(17)
Zr1 C6 2.5194(17)
Zr1 C1 2.5237(17)
Zr1 C4 2.5329(17)
Zr1 C8 2.5392(17)
Zr1 C2 2.5411(18)
Zr1 C3 2.5500(17)
Zr1 C10 2.5562(17)
Zr1 C9 2.5584(16)
N1 C31 1.414(2)
N1 C21 1.438(2)
C1 C2 1.398(3)
C1 C5 1.416(3)
C1 H1 0.95
C2 C3 1.411(3)
C2 H2 0.95
C3 C4 1.397(3)
C3 H3 0.95
C4 C5 1.406(3)
C4 H4 0.95
C5 H5 0.95
C6 C10 1.407(2)
C6 C7 1.410(2)
C6 H6 0.95
C7 C8 1.409(2)
C7 H7 0.95
C8 C9 1.407(3)
C8 H8 0.95
C9 C10 1.413(2)
C9 H9 0.95
C10 H10 0.95
C31 C32 1.400(2)
C31 C36 1.406(2)
C32 C33 1.387(2)
C32 H32 0.95
C33 C34 1.387(3)
C33 H33 0.95
C34 C35 1.383(3)
C34 H34 0.95
C35 C36 1.382(2)
C35 H35 0.95
C36 H36 0.95
C21 C26 1.393(2)
C21 C22 1.394(2)
C22 C23 1.388(2)
C22 H22 0.95
C23 C24 1.385(3)
C23 H23 0.95
C24 C25 1.387(3)
C24 H24 0.95
C25 C26 1.391(2)
C25 H25 0.95
C26 H26 0.95
C11 H11A 0.98
C11 H11B 0.98
C11 H11C 0.98

loop_
_geom_torsion_atom_site_label_1
_geom_torsion_atom_site_label_2
_geom_torsion_atom_site_label_3
_geom_torsion_atom_site_label_4
_geom_torsion
C5 C1 C2 C3 1.5(2)
Zr1 C1 C2 C3 66.69(12)
C5 C1 C2 Zr1 -65.23(12)
C1 C2 C3 C4 -0.3(2)
Zr1 C2 C3 C4 65.78(12)
C1 C2 C3 Zr1 -66.05(13)
C2 C3 C4 C5 -1.0(2)
Zr1 C3 C4 C5 64.87(12)
C2 C3 C4 Zr1 -65.90(13)
C3 C4 C5 C1 1.9(2)
Zr1 C4 C5 C1 68.49(12)
C3 C4 C5 Zr1 -66.57(12)
C2 C1 C5 C4 -2.09(19)
Zr1 C1 C5 C4 -68.85(12)
C2 C1 C5 Zr1 66.77(12)
C10 C6 C7 C8 -0.82(19)
Zr1 C6 C7 C8 -68.50(12)
C10 C6 C7 Zr1 67.68(12)
C6 C7 C8 C9 1.18(19)
Zr1 C7 C8 C9 -66.74(12)
C6 C7 C8 Zr1 67.92(12)
C7 C8 C9 C10 -1.10(19)
Zr1 C8 C9 C10 -66.17(12)
C7 C8 C9 Zr1 65.08(12)
C7 C6 C10 C9 0.14(19)
Zr1 C6 C10 C9 66.20(12)
C7 C6 C10 Zr1 -66.06(12)
C8 C9 C10 C6 0.59(19)
Zr1 C9 C10 C6 -65.15(12)
C8 C9 C10 Zr1 65.75(12)
C21 N1 C31 C32 -156.11(15)
Zr1 N1 C31 C32 42.8(2)
C21 N1 C31 C36 23.5(2)
Zr1 N1 C31 C36 -137.52(14)
C36 C31 C32 C33 0.7(3)
N1 C31 C32 C33 -179.66(16)
C31 C32 C33 C34 -1.3(3)
C32 C33 C34 C35 0.5(3)
C33 C34 C35 C36 0.9(3)
C34 C35 C36 C31 -1.5(3)
C32 C31 C36 C35 0.7(2)
N1 C31 C36 C35 -178.95(16)
C31 N1 C21 C26 88.35(18)
Zr1 N1 C21 C26 -110.26(15)
C31 N1 C21 C22 -91.57(18)
Zr1 N1 C21 C22 69.82(18)
C26 C21 C22 C23 -0.1(2)
N1 C21 C22 C23 179.78(15)
C21 C22 C23 C24 0.6(3)
C22 C23 C24 C25 -0.3(3)
C23 C24 C25 C26 -0.3(3)
C24 C25 C26 C21 0.7(3)
C22 C21 C26 C25 -0.5(2)
N1 C21 C26 C25 179.61(15)
